data_1518351
loop_
_publ_author_name
'Ivanova, Bojidarka'
'Spiteller, Michael'

_publ_section_title
;
 Solid-state determination of hop bitter acids in beer by
 UV-MALDI-Orbitrap Mass spectrometry
;
_journal_issue 4
_journal_name_full 'Journal of Food Measurement and Characterization'
_journal_page_first 343
_journal_page_last 355
_journal_paper_doi 10.1007/s11694-014-9195-2
_journal_volume 8
_journal_year 2014
_chemical_formula_sum 'C12 H10 N8 O8'
_chemical_formula_weight 394.28
_space_group_IT_number 2
_symmetry_cell_setting triclinic
_symmetry_space_group_name_Hall '-P 1'
_symmetry_space_group_name_H-M 'P -1'
_atom_sites_solution_hydrogens geom
_atom_sites_solution_primary direct
_atom_sites_solution_secondary difmap
_audit_creation_method SHELXL-97
_cell_angle_alpha 115.22(2)
_cell_angle_beta 96.23(3)
_cell_angle_gamma 94.68(2)
_cell_formula_units_Z 1
_cell_length_a 4.456(3)
_cell_length_b 9.632(8)
_cell_length_c 10.510(9)
_cell_measurement_temperature 199(2)
_cell_volume 401.6(6)
_computing_cell_refinement 'Bruker SAINT'
_computing_data_collection 'Bruker GIS'
_computing_data_reduction 'Bruker SAINT'
_computing_molecular_graphics 'Bruker APEX2'
_computing_structure_refinement 'SHELXL-97 (Sheldrick, 2008)'
_computing_structure_solution 'SHELXS-97 (Sheldrick, 2008)'
_diffrn_ambient_temperature 199(2)
_diffrn_measured_fraction_theta_full 0.956
_diffrn_measured_fraction_theta_max 0.956
_diffrn_measurement_device_type 'Bruker SMART X2S'
_diffrn_measurement_method '\w scans'
_diffrn_radiation_monochromator 'doubly curved silicon crystal'
_diffrn_radiation_source 'micro-focus sealed tube'
_diffrn_radiation_type MoK\a
_diffrn_radiation_wavelength 0.71073
_diffrn_reflns_av_R_equivalents 0.0809
_diffrn_reflns_av_sigmaI/netI 0.1038
_diffrn_reflns_limit_h_max 5
_diffrn_reflns_limit_h_min -5
_diffrn_reflns_limit_k_max 11
_diffrn_reflns_limit_k_min -11
_diffrn_reflns_limit_l_max 12
_diffrn_reflns_limit_l_min -12
_diffrn_reflns_number 3451
_diffrn_reflns_theta_full 25.14
_diffrn_reflns_theta_max 25.14
_diffrn_reflns_theta_min 2.41
_exptl_absorpt_coefficient_mu 0.140
_exptl_absorpt_correction_T_max 0.9713
_exptl_absorpt_correction_T_min 0.9541
_exptl_absorpt_correction_type multi-scan
_exptl_crystal_colour red
_exptl_crystal_density_diffrn 1.630
_exptl_crystal_density_method 'not measured'
_exptl_crystal_description plate
_exptl_crystal_F_000 202
_exptl_crystal_size_max 0.41
_exptl_crystal_size_mid 0.28
_exptl_crystal_size_min 0.21
_refine_diff_density_max 0.356
_refine_diff_density_min -0.313
_refine_diff_density_rms 0.083
_refine_ls_extinction_method none
_refine_ls_goodness_of_fit_ref 0.988
_refine_ls_hydrogen_treatment constr
_refine_ls_matrix_type full
_refine_ls_number_parameters 128
_refine_ls_number_reflns 1376
_refine_ls_number_restraints 0
_refine_ls_restrained_S_all 0.988
_refine_ls_R_factor_all 0.1140
_refine_ls_R_factor_gt 0.0753
_refine_ls_shift/su_max 0.000
_refine_ls_shift/su_mean 0.000
_refine_ls_structure_factor_coef Fsqd
_refine_ls_weighting_details 'calc w=1/[\s^2^(Fo^2^)+(0.1214P)^2^+0.0000P] where P=(Fo^2^+2Fc^2^)/3'
_refine_ls_weighting_scheme calc
_refine_ls_wR_factor_gt 0.1903
_refine_ls_wR_factor_ref 0.2142
_reflns_number_gt 861
_reflns_number_total 1376
_reflns_threshold_expression >2sigma(I)
_cod_data_source_file Struct-198.cif
_cod_data_source_block bi198
_cod_depositor_comments
;
The following automatic conversions were performed:

'_symmetry_cell_setting' value 'Triclinic' changed to 'triclinic'
according to the built-in table from CIF Core dictionary named
'cif_core.dic' version 2.4.1 from 2010-06-29.

Automatic conversion script
Id: cif_fix_values 2827 2014-09-09 07:05:25Z andrius 
;
_cod_original_sg_symbol_Hall '- P 1'
_cod_database_code 1518351

loop_
_symmetry_equiv_pos_as_xyz
'x, y, z'
'-x, -y, -z'

loop_
_atom_site_label
_atom_site_type_symbol
_atom_site_fract_x
_atom_site_fract_y
_atom_site_fract_z
_atom_site_U_iso_or_equiv
_atom_site_adp_type
_atom_site_occupancy
_atom_site_symmetry_multiplicity
_atom_site_calc_flag
_atom_site_refinement_flags
O1 O 0.1680(7) 1.0253(3) 0.9215(3) 0.0434(9) Uani 1 1 d .
H1 H 0.0016 1.0179 0.9505 0.065 Uiso 0.50 1 calc PR
O2 O 0.9697(6) 0.8015(3) 0.4513(3) 0.0373(8) Uani 1 1 d .
O3 O 0.5045(7) 1.1448(3) 0.7841(4) 0.0518(10) Uani 1 1 d .
O4 O 0.3180(7) 0.6041(3) 0.6505(3) 0.0497(10) Uani 1 1 d .
N1 N 0.2202(7) 0.8879(3) 0.8365(4) 0.0360(9) Uani 1 1 d .
N2 N 0.6408(7) 0.7070(3) 0.5532(3) 0.0326(9) Uani 1 1 d .
H2 H 0.6722 0.6125 0.4977 0.039 Uiso 1 1 calc R
N3 N 0.7344(7) 0.9710(3) 0.6205(3) 0.0317(9) Uani 1 1 d .
H3 H 0.8292 1.0479 0.6095 0.038 Uiso 1 1 calc R
C1 C 0.4003(8) 0.8800(4) 0.7432(4) 0.0282(9) Uani 1 1 d .
C2 C 0.4438(9) 0.7208(4) 0.6491(4) 0.0325(10) Uani 1 1 d .
C3 C 0.7923(8) 0.8253(4) 0.5356(4) 0.0279(9) Uani 1 1 d .
C4 C 0.5428(8) 1.0099(4) 0.7217(4) 0.0315(9) Uani 1 1 d .
C5 C -0.0198(14) 0.4199(8) 1.0782(6) 0.0812(19) Uani 1 1 d .
H5 H -0.0357 0.3637 1.1332 0.097 Uiso 1 1 calc R
N4 N -0.1205(12) 0.6379(6) 1.0409(6) 0.0875(16) Uani 1 1 d .
H4 H -0.1979 0.7253 1.0660 0.105 Uiso 0.50 1 calc PR
C6 C -0.1357(14) 0.5559(8) 1.1184(6) 0.083(2) Uani 1 1 d .
H6 H -0.2284 0.5941 1.2018 0.099 Uiso 1 1 calc R

loop_
_atom_site_aniso_label
_atom_site_aniso_U_11
_atom_site_aniso_U_22
_atom_site_aniso_U_33
_atom_site_aniso_U_23
_atom_site_aniso_U_13
_atom_site_aniso_U_12
O1 0.063(2) 0.0321(15) 0.0353(19) 0.0094(14) 0.0235(16) 0.0179(14)
O2 0.0495(17) 0.0303(15) 0.0358(18) 0.0118(13) 0.0293(15) 0.0120(12)
O3 0.067(2) 0.0236(14) 0.065(2) 0.0116(15) 0.0396(19) 0.0179(14)
O4 0.073(2) 0.0240(14) 0.056(2) 0.0143(15) 0.0399(18) 0.0084(14)
N1 0.047(2) 0.0336(18) 0.0236(19) 0.0066(15) 0.0087(17) 0.0142(16)
N2 0.044(2) 0.0199(15) 0.033(2) 0.0072(14) 0.0185(16) 0.0086(14)
N3 0.040(2) 0.0235(16) 0.037(2) 0.0144(15) 0.0180(17) 0.0085(14)
C1 0.034(2) 0.0286(19) 0.025(2) 0.0106(17) 0.0146(18) 0.0120(16)
C2 0.041(2) 0.030(2) 0.030(2) 0.0125(18) 0.019(2) 0.0135(17)
C3 0.035(2) 0.0251(18) 0.023(2) 0.0080(17) 0.0091(18) 0.0093(16)
C4 0.034(2) 0.030(2) 0.029(2) 0.0098(18) 0.0085(19) 0.0110(17)
C5 0.103(5) 0.093(5) 0.042(4) 0.029(3) 0.018(3) -0.017(4)
N4 0.093(4) 0.077(3) 0.074(4) 0.019(3) 0.018(3) -0.012(3)
C6 0.095(5) 0.094(4) 0.035(3) 0.006(3) 0.028(3) -0.018(4)

loop_
_atom_type_symbol
_atom_type_description
_atom_type_scat_dispersion_real
_atom_type_scat_dispersion_imag
_atom_type_scat_source
C C 0.0033 0.0016 'International Tables Vol C Tables 4.2.6.8 and 6.1.1.4'
H H 0.0000 0.0000 'International Tables Vol C Tables 4.2.6.8 and 6.1.1.4'
N N 0.0061 0.0033 'International Tables Vol C Tables 4.2.6.8 and 6.1.1.4'
O O 0.0106 0.0060 'International Tables Vol C Tables 4.2.6.8 and 6.1.1.4'

loop_
_geom_angle_atom_site_label_1
_geom_angle_atom_site_label_2
_geom_angle_atom_site_label_3
_geom_angle
_geom_angle_site_symmetry_1
_geom_angle_site_symmetry_3
N1 O1 H1 109.5 . .
O1 N1 C1 116.9(3) . .
C3 N2 C2 126.6(3) . .
C3 N2 H2 116.7 . .
C2 N2 H2 116.7 . .
C3 N3 C4 126.9(3) . .
C3 N3 H3 116.6 . .
C4 N3 H3 116.6 . .
N1 C1 C4 126.9(3) . .
N1 C1 C2 113.7(3) . .
C4 C1 C2 119.3(3) . .
O4 C2 N2 119.5(3) . .
O4 C2 C1 124.7(3) . .
N2 C2 C1 115.8(3) . .
O2 C3 N2 121.5(3) . .
O2 C3 N3 122.7(3) . .
N2 C3 N3 115.8(3) . .
O3 C4 N3 119.0(3) . .
O3 C4 C1 125.7(4) . .
N3 C4 C1 115.3(3) . .
C6 C5 N4 121.2(6) . 2_567
C6 C5 H5 119.4 . .
N4 C5 H5 119.4 2_567 .
C6 N4 C5 117.9(6) . 2_567
C6 N4 H4 121.0 . .
C5 N4 H4 121.0 2_567 .
N4 C6 C5 120.8(5) . .
N4 C6 H6 119.6 . .
C5 C6 H6 119.6 . .

loop_
_geom_bond_atom_site_label_1
_geom_bond_atom_site_label_2
_geom_bond_distance
_geom_bond_site_symmetry_2
O1 N1 1.300(4) .
O1 H1 0.8400 .
O2 C3 1.213(4) .
O3 C4 1.217(4) .
O4 C2 1.221(4) .
N1 C1 1.315(5) .
N2 C3 1.368(4) .
N2 C2 1.379(4) .
N2 H2 0.8800 .
N3 C3 1.368(4) .
N3 C4 1.382(5) .
N3 H3 0.8800 .
C1 C4 1.471(5) .
C1 C2 1.472(5) .
C5 C6 1.359(9) .
C5 N4 1.379(7) 2_567
C5 H5 0.9500 .
N4 C6 1.358(8) .
N4 C5 1.379(7) 2_567
N4 H4 0.8800 .
C6 H6 0.9500 .
